data_7246959
loop_
_publ_author_name
'Elshamy, Abdelsamed I.'
'Mohamed, Tarik A.'
'Swapana, Ningombam'
'Kasai, Yusuke'
'Noji, Masaaki'
'Efferth, Thomas'
'Imagawa, Hiroshi'
'Hegazy, Mohamed-Elamir F.'
'Umeyama, Akemi'

_publ_section_title
;
 Ternifolipyrons A--J: new cytotoxic \a-pyrones from Isodon ternifolius
 (D. Don) Kud\^o
;
_journal_issue 29
_journal_name_full 'RSC Advances'
_journal_page_first 19710
_journal_page_last 19720
_journal_paper_doi 10.1039/D3RA03146B
_journal_volume 13
_journal_year 2023
_chemical_absolute_configuration ad
_chemical_formula_sum 'C24 H27 Br O9'
_chemical_formula_weight 539.36
_chemical_name_systematic
'(2S,3R,6R,7R,E)-7-((4-bromobenzoyl)oxy)-6-methoxy-7-((R)-6-oxo-3,6-dihydro-2H-pyran-2-yl)hept-4-ene-2,3-diyl diacetate'
_space_group_crystal_system monoclinic
_space_group_IT_number 4
_space_group_name_Hall 'P 2yb'
_space_group_name_H-M_alt 'P 1 21 1'
_atom_sites_solution_hydrogens geom
_audit_creation_method SHELXL-2014/7
_audit_update_record
;
2023-03-07 deposited with the CCDC.	2023-06-23 downloaded from the CCDC.
;
_cell_angle_alpha 90
_cell_angle_beta 100.1930(10)
_cell_angle_gamma 90
_cell_formula_units_Z 2
_cell_length_a 13.5903(13)
_cell_length_b 6.6575(6)
_cell_length_c 13.8833(13)
_cell_measurement_reflns_used 7428
_cell_measurement_temperature 273(2)
_cell_measurement_theta_max 29.194
_cell_measurement_theta_min 1.490
_cell_volume 1236.3(2)
_computing_cell_refinement 'ApexII (Bruker AXS Inc.'
_computing_data_collection 'ApexII (Bruker AXS Inc.'
_computing_data_reduction 'ApexII (Bruker AXS Inc.'
_computing_molecular_graphics 'ApexII (Bruker AXS Inc.'
_computing_publication_material 'ApexII (Bruker AXS Inc.'
_computing_structure_refinement 'SHELXL-2014/7 (Sheldrick, 2014)'
_computing_structure_solution 'SHELXL-2014/7 (Sheldrick, 2014)'
_diffrn_ambient_temperature 273(2)
_diffrn_detector_area_resol_mean 8.3333
_diffrn_measured_fraction_theta_full 0.999
_diffrn_measured_fraction_theta_max 0.919
_diffrn_measurement_device_type 'CCD area detector'
_diffrn_measurement_method 'phi and omega scans'
_diffrn_radiation_type MoK\a
_diffrn_radiation_wavelength 0.71073
_diffrn_reflns_av_R_equivalents 0.0165
_diffrn_reflns_av_unetI/netI 0.0574
_diffrn_reflns_Laue_measured_fraction_full 0.999
_diffrn_reflns_Laue_measured_fraction_max 0.919
_diffrn_reflns_limit_h_max 18
_diffrn_reflns_limit_h_min -18
_diffrn_reflns_limit_k_max 9
_diffrn_reflns_limit_k_min -8
_diffrn_reflns_limit_l_max 13
_diffrn_reflns_limit_l_min -18
_diffrn_reflns_number 7428
_diffrn_reflns_point_group_measured_fraction_full 0.852
_diffrn_reflns_point_group_measured_fraction_max 0.748
_diffrn_reflns_theta_full 25.242
_diffrn_reflns_theta_max 29.194
_diffrn_reflns_theta_min 1.490
_diffrn_source 'rotating anode'
_exptl_absorpt_coefficient_mu 1.712
_exptl_absorpt_correction_T_max 0.950
_exptl_absorpt_correction_T_min 0.426
_exptl_absorpt_correction_type empirical
_exptl_absorpt_process_details 'SADABS V2014/5 (Bruker AXS Inc.)'
_exptl_crystal_colour colorless
_exptl_crystal_density_diffrn 1.449
_exptl_crystal_density_meas ?
_exptl_crystal_density_method 'not measured'
_exptl_crystal_description needle
_exptl_crystal_F_000 556
_exptl_crystal_size_max 0.600
_exptl_crystal_size_mid 0.050
_exptl_crystal_size_min 0.030
_refine_diff_density_max 0.613
_refine_diff_density_min -0.292
_refine_diff_density_rms 0.050
_refine_ls_abs_structure_details
;
 Flack x determined using 1434 quotients [(I+)-(I-)]/[(I+)+(I-)]
 (Parsons, Flack and Wagner, Acta Cryst. B69 (2013) 249-259).
;
_refine_ls_abs_structure_Flack 0.020(4)
_refine_ls_extinction_method none
_refine_ls_goodness_of_fit_ref 0.937
_refine_ls_hydrogen_treatment constr
_refine_ls_matrix_type full
_refine_ls_number_parameters 311
_refine_ls_number_reflns 4996
_refine_ls_number_restraints 1
_refine_ls_restrained_S_all 0.937
_refine_ls_R_factor_all 0.0284
_refine_ls_R_factor_gt 0.0251
_refine_ls_shift/su_max 0.001
_refine_ls_shift/su_mean 0.000
_refine_ls_structure_factor_coef Fsqd
_refine_ls_weighting_details 'w=1/[\s^2^(Fo^2^)] where P=(Fo^2^+2Fc^2^)/3'
_refine_ls_weighting_scheme calc
_refine_ls_wR_factor_gt 0.0582
_refine_ls_wR_factor_ref 0.0592
_reflns_Friedel_coverage 0.505
_reflns_Friedel_fraction_full 0.675
_reflns_Friedel_fraction_max 0.547
_reflns_number_gt 4579
_reflns_number_total 4996
_reflns_threshold_expression 'I > 2\s(I)'
_cod_data_source_file d3ra03146b2.cif
_cod_data_source_block p21_b
_cod_depositor_comments
;
The following automatic conversions were performed:

data item '_exptl_crystal_density_meas' value 'not measured' was
changed to '?' -- the value is perceived as not measured.

Automatic conversion script
Id: cif_fix_values 8170 2020-07-09 18:12:32Z antanas 
;
_cod_original_sg_symbol_H-M 'P 21'
_cod_database_code 7246959
_shelx_shelxl_version_number 2014/7
_shelx_space_group_comment
;
The symmetry employed for this shelxl refinement is uniquely defined
by the following loop, which should always be used as a source of
symmetry information in preference to the above space-group names.
They are only intended as comments.
;
_shelx_estimated_absorpt_t_min 0.426
_shelx_estimated_absorpt_t_max 0.950

loop_
_space_group_symop_operation_xyz
'x, y, z'
'-x, y+1/2, -z'

loop_
_atom_site_label
_atom_site_type_symbol
_atom_site_fract_x
_atom_site_fract_y
_atom_site_fract_z
_atom_site_U_iso_or_equiv
_atom_site_adp_type
_atom_site_occupancy
_atom_site_site_symmetry_order
_atom_site_calc_flag
_atom_site_refinement_flags_posn
_atom_site_refinement_flags_adp
_atom_site_refinement_flags_occupancy
_atom_site_disorder_assembly
_atom_site_disorder_group
Br01 Br 0.02168(2) 0.03719(4) 1.18134(2) 0.03002(8) Uani 1 1 d . . . . .
O002 O 0.35281(11) 0.6121(2) 0.40602(13) 0.0220(4) Uani 1 1 d . . . . .
O003 O 0.15379(11) 0.7782(3) 0.37999(12) 0.0198(3) Uani 1 1 d . . . . .
O004 O 0.27181(12) 0.3061(2) 0.82121(12) 0.0219(4) Uani 1 1 d . . . . .
O005 O 0.47272(12) 0.2316(3) 0.82095(12) 0.0254(4) Uani 1 1 d . . . . .
O006 O 0.24556(14) -0.0185(3) 0.77731(15) 0.0301(4) Uani 1 1 d . . . . .
O007 O 0.15805(13) 0.4122(3) 0.64672(13) 0.0268(4) Uani 1 1 d . . . . .
O008 O 0.61050(14) 0.0978(3) 0.90383(15) 0.0361(5) Uani 1 1 d . . . . .
O009 O 0.51581(13) 0.6888(3) 0.42883(16) 0.0343(5) Uani 1 1 d . . . . .
O00A O 0.17427(14) 0.6262(3) 0.23909(15) 0.0336(5) Uani 1 1 d . . . . .
C7 C 0.23915(17) 0.1177(4) 0.83221(19) 0.0212(5) Uani 1 1 d . . . . .
C2 C 0.10311(19) -0.1034(4) 1.0195(2) 0.0240(5) Uani 1 1 d . . . . .
H00C H 0.0747 -0.2255 1.0322 0.029 Uiso 1 1 calc R U . . .
C14 C 0.25499(17) 0.5039(4) 0.67560(18) 0.0225(5) Uani 1 1 d . . . . .
H00D H 0.2497 0.6250 0.7145 0.027 Uiso 1 1 calc R U . . .
C15 C 0.29672(15) 0.5549(4) 0.58518(16) 0.0198(4) Uani 1 1 d . . . . .
H00E H 0.3212 0.4509 0.5514 0.024 Uiso 1 1 calc R U . . .
C4 C 0.19261(17) 0.1028(4) 0.92172(19) 0.0203(5) Uani 1 1 d . . . . .
C9 C 0.42445(18) 0.4109(4) 0.77461(18) 0.0208(5) Uani 1 1 d . . . . .
H00G H 0.4558 0.4453 0.7184 0.025 Uiso 1 1 calc R U . . .
C21 C 0.44811(16) 0.5814(4) 0.39444(17) 0.0209(5) Uani 1 1 d . . . . .
C8 C 0.31788(18) 0.3459(4) 0.73711(18) 0.0212(5) Uani 1 1 d . . . . .
H00I H 0.3182 0.2225 0.6987 0.025 Uiso 1 1 calc R U . . .
C5 C 0.18982(18) 0.2633(4) 0.98540(19) 0.0229(5) Uani 1 1 d . . . . .
H00J H 0.2198 0.3846 0.9742 0.027 Uiso 1 1 calc R U . . .
C3 C 0.15138(18) -0.0820(4) 0.94007(19) 0.0226(5) Uani 1 1 d . . . . .
H00K H 0.1562 -0.1908 0.8991 0.027 Uiso 1 1 calc R U . . .
C13 C 0.5668(2) 0.2485(4) 0.8729(2) 0.0272(6) Uani 1 1 d . . . . .
C6 C 0.14254(19) 0.2431(4) 1.0653(2) 0.0257(5) Uani 1 1 d . . . . .
H00M H 0.1406 0.3494 1.1084 0.031 Uiso 1 1 calc R U . . .
C16 C 0.30039(16) 0.7401(4) 0.55112(18) 0.0204(5) Uani 1 1 d . . . . .
H00N H 0.2840 0.8448 0.5897 0.024 Uiso 1 1 calc R U . . .
C1 C 0.09821(16) 0.0612(5) 1.07965(17) 0.0239(5) Uani 1 1 d . . . . .
C18 C 0.24459(18) 0.8955(4) 0.38496(19) 0.0197(5) Uani 1 1 d . . . . .
H1A H 0.2624 0.9026 0.3196 0.024 Uiso 1 1 calc R U . . .
C23 C 0.12714(19) 0.6509(4) 0.30344(19) 0.0247(5) Uani 1 1 d . . . . .
C10 C 0.43764(18) 0.5859(3) 0.84520(19) 0.0253(6) Uani 1 1 d . . . . .
H00A H 0.4120 0.7078 0.8116 0.030 Uiso 1 1 calc R U . . .
H00B H 0.4009 0.5614 0.8979 0.030 Uiso 1 1 calc R U . . .
C17 C 0.32908(17) 0.7928(4) 0.45485(18) 0.0202(5) Uani 1 1 d . . . . .
H00S H 0.3877 0.8810 0.4661 0.024 Uiso 1 1 calc R U . . .
C24 C 0.02988(16) 0.5517(5) 0.31048(19) 0.0324(6) Uani 1 1 d . . . . .
H00F H 0.0058 0.4800 0.2510 0.049 Uiso 1 1 calc R U . . .
H00H H -0.0181 0.6519 0.3205 0.049 Uiso 1 1 calc R U . . .
H00L H 0.0395 0.4595 0.3645 0.049 Uiso 1 1 calc R U . . .
C22 C 0.4558(2) 0.3950(4) 0.3364(2) 0.0283(6) Uani 1 1 d . . . . .
H00O H 0.5171 0.3971 0.3111 0.042 Uiso 1 1 calc R U . . .
H00Q H 0.4002 0.3885 0.2831 0.042 Uiso 1 1 calc R U . . .
H00R H 0.4549 0.2796 0.3777 0.042 Uiso 1 1 calc R U . . .
C19 C 0.22215(19) 1.1047(4) 0.4176(2) 0.0267(6) Uani 1 1 d . . . . .
H00T H 0.1707 1.1641 0.3699 0.040 Uiso 1 1 calc R U . . .
H00U H 0.2815 1.1854 0.4243 0.040 Uiso 1 1 calc R U . . .
H00V H 0.2000 1.0974 0.4795 0.040 Uiso 1 1 calc R U . . .
C12 C 0.6071(2) 0.4525(4) 0.8928(2) 0.0351(7) Uani 1 1 d . . . . .
H00W H 0.6758 0.4714 0.9105 0.042 Uiso 1 1 calc R U . . .
C11 C 0.5464(2) 0.6092(4) 0.8857(2) 0.0333(7) Uani 1 1 d . . . . .
H00X H 0.5716 0.7350 0.9061 0.040 Uiso 1 1 calc R U . . .
C20 C 0.08455(17) 0.5529(6) 0.6052(2) 0.0361(6) Uani 1 1 d . . . . .
H00$ H 0.0843 0.6642 0.6492 0.054 Uiso 1 1 calc R U . . .
H00 H 0.0200 0.4897 0.5942 0.054 Uiso 1 1 calc R U . . .
H1 H 0.0995 0.6004 0.5441 0.054 Uiso 1 1 calc R U . . .

loop_
_atom_site_aniso_label
_atom_site_aniso_U_11
_atom_site_aniso_U_22
_atom_site_aniso_U_33
_atom_site_aniso_U_23
_atom_site_aniso_U_13
_atom_site_aniso_U_12
Br01 0.03704(14) 0.02803(13) 0.02524(13) 0.00508(13) 0.00623(9) 0.00853(13)
O002 0.0153(7) 0.0193(8) 0.0319(10) -0.0061(7) 0.0054(7) 0.0011(6)
O003 0.0186(8) 0.0164(8) 0.0230(9) -0.0015(6) 0.0003(7) -0.0021(6)
O004 0.0298(9) 0.0141(8) 0.0215(9) -0.0011(6) 0.0037(7) -0.0026(7)
O005 0.0290(10) 0.0128(8) 0.0302(11) -0.0001(7) -0.0061(8) -0.0007(7)
O006 0.0426(11) 0.0162(9) 0.0325(11) -0.0065(7) 0.0092(9) -0.0055(7)
O007 0.0218(9) 0.0288(10) 0.0290(10) 0.0024(8) 0.0021(8) -0.0001(8)
O008 0.0362(10) 0.0232(11) 0.0417(12) 0.0053(8) -0.0125(9) 0.0019(8)
O009 0.0200(9) 0.0384(12) 0.0457(12) -0.0079(9) 0.0089(9) -0.0052(8)
O00A 0.0351(10) 0.0313(11) 0.0335(11) -0.0125(9) 0.0030(9) 0.0045(9)
C7 0.0205(11) 0.0146(10) 0.0256(14) 0.0003(10) -0.0037(10) -0.0008(9)
C2 0.0246(12) 0.0178(12) 0.0270(14) 0.0014(10) -0.0029(11) -0.0017(10)
C14 0.0234(11) 0.0211(15) 0.0218(12) -0.0024(9) 0.0012(9) 0.0009(9)
C15 0.0165(9) 0.0192(11) 0.0220(11) -0.0050(11) -0.0016(8) 0.0006(11)
C4 0.0182(11) 0.0175(11) 0.0219(12) 0.0009(8) -0.0057(9) 0.0015(9)
C9 0.0242(12) 0.0132(11) 0.0224(13) 0.0001(9) -0.0029(10) -0.0007(9)
C21 0.0200(11) 0.0243(15) 0.0194(12) 0.0043(9) 0.0062(9) 0.0030(9)
C8 0.0279(12) 0.0149(11) 0.0204(13) -0.0023(9) 0.0030(10) -0.0019(9)
C5 0.0244(12) 0.0142(11) 0.0275(14) 0.0003(10) -0.0024(11) 0.0007(9)
C3 0.0232(12) 0.0179(12) 0.0238(14) -0.0032(10) -0.0042(11) -0.0023(10)
C13 0.0307(14) 0.0203(12) 0.0270(14) 0.0024(10) -0.0049(11) -0.0027(11)
C6 0.0285(13) 0.0190(12) 0.0278(14) -0.0027(10) -0.0003(11) 0.0053(10)
C16 0.0163(11) 0.0206(12) 0.0223(13) -0.0039(9) -0.0017(9) 0.0009(9)
C1 0.0221(10) 0.0263(14) 0.0208(11) 0.0008(11) -0.0028(9) 0.0061(11)
C18 0.0223(12) 0.0149(11) 0.0221(13) -0.0002(9) 0.0043(10) -0.0034(9)
C23 0.0274(13) 0.0160(12) 0.0270(14) -0.0030(10) -0.0051(11) 0.0035(10)
C10 0.0318(12) 0.0156(14) 0.0272(13) -0.0020(9) 0.0018(10) -0.0033(9)
C17 0.0161(11) 0.0170(11) 0.0271(13) -0.0036(9) 0.0027(10) -0.0017(9)
C24 0.0278(12) 0.0218(13) 0.0433(15) -0.0084(15) -0.0052(11) -0.0010(14)
C22 0.0270(13) 0.0317(15) 0.0275(14) -0.0020(11) 0.0090(11) 0.0058(11)
C19 0.0281(13) 0.0157(12) 0.0343(15) -0.0021(10) 0.0005(11) -0.0011(10)
C12 0.0363(15) 0.0229(14) 0.0389(17) 0.0029(12) -0.0134(13) -0.0084(12)
C11 0.0434(16) 0.0204(12) 0.0301(15) 0.0001(10) -0.0095(13) -0.0120(12)
C20 0.0227(11) 0.0468(17) 0.0403(15) 0.0126(18) 0.0095(10) 0.0082(16)

loop_
_atom_type_symbol
_atom_type_description
_atom_type_scat_dispersion_real
_atom_type_scat_dispersion_imag
_atom_type_scat_source
C C 0.0033 0.0016 'International Tables Vol C Tables 4.2.6.8 and 6.1.1.4'
H H 0.0000 0.0000 'International Tables Vol C Tables 4.2.6.8 and 6.1.1.4'
O O 0.0106 0.0060 'International Tables Vol C Tables 4.2.6.8 and 6.1.1.4'
Br Br -0.2901 2.4595 'International Tables Vol C Tables 4.2.6.8 and 6.1.1.4'

loop_
_geom_angle_atom_site_label_1
_geom_angle_atom_site_label_2
_geom_angle_atom_site_label_3
_geom_angle
_geom_angle_site_symmetry_1
_geom_angle_site_symmetry_3
_geom_angle_publ_flag
C21 O002 C17 118.75(19) . . ?
C23 O003 C18 118.67(19) . . ?
C7 O004 C8 117.44(19) . . ?
C13 O005 C9 118.40(19) . . ?
C20 O007 C14 112.1(2) . . ?
O006 C7 O004 124.7(2) . . ?
O006 C7 C4 124.6(2) . . ?
O004 C7 C4 110.6(2) . . ?
C1 C2 C3 118.5(2) . . ?
C1 C2 H00C 120.7 . . ?
C3 C2 H00C 120.7 . . ?
O007 C14 C15 108.91(19) . . ?
O007 C14 C8 104.98(19) . . ?
C15 C14 C8 111.6(2) . . ?
O007 C14 H00D 110.4 . . ?
C15 C14 H00D 110.4 . . ?
C8 C14 H00D 110.4 . . ?
C16 C15 C14 123.5(2) . . ?
C16 C15 H00E 118.3 . . ?
C14 C15 H00E 118.3 . . ?
C5 C4 C3 120.3(2) . . ?
C5 C4 C7 122.7(2) . . ?
C3 C4 C7 117.0(2) . . ?
O005 C9 C10 110.6(2) . . ?
O005 C9 C8 104.27(18) . . ?
C10 C9 C8 116.1(2) . . ?
O005 C9 H00G 108.5 . . ?
C10 C9 H00G 108.5 . . ?
C8 C9 H00G 108.5 . . ?
O009 C21 O002 123.3(2) . . ?
O009 C21 C22 126.2(2) . . ?
O002 C21 C22 110.5(2) . . ?
O004 C8 C9 107.45(19) . . ?
O004 C8 C14 107.47(19) . . ?
C9 C8 C14 113.9(2) . . ?
O004 C8 H00I 109.3 . . ?
C9 C8 H00I 109.3 . . ?
C14 C8 H00I 109.3 . . ?
C6 C5 C4 120.2(2) . . ?
C6 C5 H00J 119.9 . . ?
C4 C5 H00J 119.9 . . ?
C2 C3 C4 119.9(2) . . ?
C2 C3 H00K 120.1 . . ?
C4 C3 H00K 120.1 . . ?
O008 C13 O005 118.6(2) . . ?
O008 C13 C12 123.9(2) . . ?
O005 C13 C12 117.4(2) . . ?
C1 C6 C5 118.5(2) . . ?
C1 C6 H00M 120.8 . . ?
C5 C6 H00M 120.8 . . ?
C15 C16 C17 124.7(2) . . ?
C15 C16 H00N 117.7 . . ?
C17 C16 H00N 117.7 . . ?
C6 C1 C2 122.5(2) . . ?
C6 C1 Br01 119.3(2) . . ?
C2 C1 Br01 118.1(2) . . ?
O003 C18 C19 107.14(18) . . ?
O003 C18 C17 109.05(19) . . ?
C19 C18 C17 113.0(2) . . ?
O003 C18 H1A 109.2 . . ?
C19 C18 H1A 109.2 . . ?
C17 C18 H1A 109.2 . . ?
O00A C23 O003 124.4(2) . . ?
O00A C23 C24 125.6(2) . . ?
O003 C23 C24 109.9(2) . . ?
C11 C10 C9 108.7(2) . . ?
C11 C10 H00A 110.0 . . ?
C9 C10 H00A 110.0 . . ?
C11 C10 H00B 110.0 . . ?
C9 C10 H00B 110.0 . . ?
H00A C10 H00B 108.3 . . ?
O002 C17 C16 109.8(2) . . ?
O002 C17 C18 106.25(19) . . ?
C16 C17 C18 112.73(19) . . ?
O002 C17 H00S 109.3 . . ?
C16 C17 H00S 109.3 . . ?
C18 C17 H00S 109.3 . . ?
C23 C24 H00F 109.5 . . ?
C23 C24 H00H 109.5 . . ?
H00F C24 H00H 109.5 . . ?
C23 C24 H00L 109.5 . . ?
H00F C24 H00L 109.5 . . ?
H00H C24 H00L 109.5 . . ?
C21 C22 H00O 109.5 . . ?
C21 C22 H00Q 109.5 . . ?
H00O C22 H00Q 109.5 . . ?
C21 C22 H00R 109.5 . . ?
H00O C22 H00R 109.5 . . ?
H00Q C22 H00R 109.5 . . ?
C18 C19 H00T 109.5 . . ?
C18 C19 H00U 109.5 . . ?
H00T C19 H00U 109.5 . . ?
C18 C19 H00V 109.5 . . ?
H00T C19 H00V 109.5 . . ?
H00U C19 H00V 109.5 . . ?
C11 C12 C13 120.4(3) . . ?
C11 C12 H00W 119.8 . . ?
C13 C12 H00W 119.8 . . ?
C12 C11 C10 120.6(2) . . ?
C12 C11 H00X 119.7 . . ?
C10 C11 H00X 119.7 . . ?
O007 C20 H00$ 109.5 . . ?
O007 C20 H00 109.5 . . ?
H00$ C20 H00 109.5 . . ?
O007 C20 H1 109.5 . . ?
H00$ C20 H1 109.5 . . ?
H00 C20 H1 109.5 . . ?

loop_
_geom_bond_atom_site_label_1
_geom_bond_atom_site_label_2
_geom_bond_distance
_geom_bond_site_symmetry_2
_geom_bond_publ_flag
Br01 C1 1.903(2) . ?
O002 C21 1.349(3) . ?
O002 C17 1.445(3) . ?
O003 C23 1.357(3) . ?
O003 C18 1.452(3) . ?
O004 C7 1.348(3) . ?
O004 C8 1.444(3) . ?
O005 C13 1.357(3) . ?
O005 C9 1.456(3) . ?
O006 C7 1.198(3) . ?
O007 C20 1.416(3) . ?
O007 C14 1.443(3) . ?
O008 C13 1.206(3) . ?
O009 C21 1.196(3) . ?
O00A C23 1.199(3) . ?
C7 C4 1.494(4) . ?
C2 C1 1.386(4) . ?
C2 C3 1.387(4) . ?
C2 H00C 0.9300 . ?
C14 C15 1.505(3) . ?
C14 C8 1.519(3) . ?
C14 H00D 0.9800 . ?
C15 C16 1.324(4) . ?
C15 H00E 0.9300 . ?
C4 C5 1.392(4) . ?
C4 C3 1.394(3) . ?
C9 C10 1.512(3) . ?
C9 C8 1.513(3) . ?
C9 H00G 0.9800 . ?
C21 C22 1.493(4) . ?
C8 H00I 0.9800 . ?
C5 C6 1.383(4) . ?
C5 H00J 0.9300 . ?
C3 H00K 0.9300 . ?
C13 C12 1.473(4) . ?
C6 C1 1.383(4) . ?
C6 H00M 0.9300 . ?
C16 C17 1.499(4) . ?
C16 H00N 0.9300 . ?
C18 C19 1.513(3) . ?
C18 C17 1.527(3) . ?
C18 H1A 0.9800 . ?
C23 C24 1.496(4) . ?
C10 C11 1.493(4) . ?
C10 H00A 0.9700 . ?
C10 H00B 0.9700 . ?
C17 H00S 0.9800 . ?
C24 H00F 0.9600 . ?
C24 H00H 0.9600 . ?
C24 H00L 0.9600 . ?
C22 H00O 0.9600 . ?
C22 H00Q 0.9600 . ?
C22 H00R 0.9600 . ?
C19 H00T 0.9600 . ?
C19 H00U 0.9600 . ?
C19 H00V 0.9600 . ?
C12 C11 1.323(4) . ?
C12 H00W 0.9300 . ?
C11 H00X 0.9300 . ?
C20 H00$ 0.9600 . ?
C20 H00 0.9600 . ?
C20 H1 0.9600 . ?
